data_2236146
loop_
_publ_author_name
'Ganesh, G.'
'Yuvaraj, Panneer Selvam'
'Govindan, E.'
'Reddy, Boreddy S. R.'
'SubbiahPandi, A.'

_publ_section_title
;
 Methyl
 (3<i>R</i>*,3'<i>S</i>*)-1',1''-dimethyl-2,2''-dioxodispiro[indoline-3,2'-pyrrolidine-3',3''-indoline]-4'-carboxylate
;
_journal_coeditor_code BX2423
_journal_issue 10
_journal_name_full 'Acta Crystallographica Section E'
_journal_page_first o2902
_journal_page_last o2903
_journal_paper_doi 10.1107/S1600536812037440
_journal_volume 68
_journal_year 2012
_chemical_formula_iupac 'C22 H21 N3 O4'
_chemical_formula_moiety 'C22 H21 N3 O4'
_chemical_formula_sum 'C22 H21 N3 O4'
_chemical_formula_weight 391.42
_chemical_name_systematic
;
Methyl (3<i>R</i>*,3'<i>S</i>*)-1',1''-dimethyl-2,2''-dioxodispiro[indoline-
3,2'-pyrrolidine-3',3''-indoline]-4'-carboxylate
;
_space_group_IT_number 14
_symmetry_cell_setting monoclinic
_symmetry_space_group_name_Hall '-P 2yn'
_symmetry_space_group_name_H-M 'P 1 21/n 1'
_atom_sites_solution_hydrogens geom
_atom_sites_solution_primary direct
_atom_sites_solution_secondary difmap
_audit_creation_method SHELXL-97
_cell_angle_alpha 90.00
_cell_angle_beta 95.474(2)
_cell_angle_gamma 90.00
_cell_formula_units_Z 4
_cell_length_a 9.8244(4)
_cell_length_b 12.7193(5)
_cell_length_c 15.7630(6)
_cell_measurement_reflns_used 3691
_cell_measurement_temperature 293(2)
_cell_measurement_theta_max 25.7
_cell_measurement_theta_min 2.1
_cell_volume 1960.75(13)
_computing_cell_refinement 'SAINT (Bruker, 2008)'
_computing_data_collection 'APEX2 (Bruker, 2008)'
_computing_data_reduction 'SAINT (Bruker, 2008)'
_computing_molecular_graphics 'ORTEP-3 (Farrugia, 1997)'
_computing_publication_material 'SHELXL97 (Sheldrick, 2008) and PLATON (Spek, 2009)'
_computing_structure_refinement 'SHELXL97 (Sheldrick, 2008)'
_computing_structure_solution 'SHELXS97 (Sheldrick, 2008)'
_diffrn_ambient_temperature 293(2)
_diffrn_measured_fraction_theta_full 0.993
_diffrn_measured_fraction_theta_max 0.993
_diffrn_measurement_device_type 'Bruker APEXII CCD area-detector'
_diffrn_measurement_method '\w and \f scans'
_diffrn_radiation_monochromator graphite
_diffrn_radiation_source 'fine-focus sealed tube'
_diffrn_radiation_type MoK\a
_diffrn_radiation_wavelength 0.71073
_diffrn_reflns_av_R_equivalents 0.0344
_diffrn_reflns_av_sigmaI/netI 0.0292
_diffrn_reflns_limit_h_max 11
_diffrn_reflns_limit_h_min -11
_diffrn_reflns_limit_k_max 15
_diffrn_reflns_limit_k_min -15
_diffrn_reflns_limit_l_max 15
_diffrn_reflns_limit_l_min -19
_diffrn_reflns_number 17984
_diffrn_reflns_theta_full 25.66
_diffrn_reflns_theta_max 25.66
_diffrn_reflns_theta_min 2.06
_diffrn_standards_number 0
_exptl_absorpt_coefficient_mu 0.093
_exptl_absorpt_correction_T_max 0.983
_exptl_absorpt_correction_T_min 0.978
_exptl_absorpt_correction_type multi-scan
_exptl_absorpt_process_details '(SADABS; Sheldrick, 1996)'
_exptl_crystal_colour colourless
_exptl_crystal_density_diffrn 1.326
_exptl_crystal_density_method 'not measured'
_exptl_crystal_description Block
_exptl_crystal_F_000 824
_exptl_crystal_size_max 0.25
_exptl_crystal_size_mid 0.22
_exptl_crystal_size_min 0.19
_refine_diff_density_max 0.214
_refine_diff_density_min -0.181
_refine_ls_extinction_method none
_refine_ls_goodness_of_fit_ref 1.011
_refine_ls_hydrogen_treatment constr
_refine_ls_matrix_type full
_refine_ls_number_parameters 265
_refine_ls_number_reflns 3691
_refine_ls_number_restraints 0
_refine_ls_restrained_S_all 1.011
_refine_ls_R_factor_all 0.0639
_refine_ls_R_factor_gt 0.0426
_refine_ls_shift/su_max 0.000
_refine_ls_shift/su_mean 0.000
_refine_ls_structure_factor_coef Fsqd
_refine_ls_weighting_details 'calc w=1/[\s^2^(Fo^2^)+(0.0457P)^2^+0.6361P] where P=(Fo^2^+2Fc^2^)/3'
_refine_ls_weighting_scheme calc
_refine_ls_wR_factor_gt 0.0976
_refine_ls_wR_factor_ref 0.1095
_reflns_number_gt 2716
_reflns_number_total 3691
_reflns_threshold_expression I>2\s(I)
_cod_data_source_file bx2423.cif
_cod_data_source_block I
_cod_original_sg_symbol_H-M 'P 21/n'
_cod_database_code 2236146
_cod_database_fobs_code 2236146

loop_
_symmetry_equiv_pos_as_xyz
'x, y, z'
'-x+1/2, y+1/2, -z+1/2'
'-x, -y, -z'
'x-1/2, -y-1/2, z-1/2'

loop_
_atom_site_type_symbol
_atom_site_label
_atom_site_fract_x
_atom_site_fract_y
_atom_site_fract_z
_atom_site_U_iso_or_equiv
_atom_site_adp_type
_atom_site_calc_flag
_atom_site_refinement_flags
_atom_site_occupancy
_atom_site_symmetry_multiplicity
C C1 -0.1007(2) -0.03758(15) 0.60269(11) 0.0486(5) Uani d . 1 1
H H1A -0.0871 0.0299 0.5761 0.058 Uiso calc R 1 1
H H1B -0.1229 -0.0896 0.5586 0.058 Uiso calc R 1 1
C C2 0.02541(18) -0.06977(13) 0.65991(11) 0.0382(4) Uani d . 1 1
H H2 0.0738 -0.0054 0.6791 0.046 Uiso calc R 1 1
C C3 -0.03026(17) -0.12230(12) 0.74001(10) 0.0320(4) Uani d . 1 1
C C4 -0.18972(17) -0.12132(12) 0.71699(10) 0.0335(4) Uani d . 1 1
C C5 -0.3439(2) -0.01745(19) 0.61685(14) 0.0640(6) Uani d . 1 1
H H5A -0.3650 -0.0755 0.5789 0.096 Uiso calc R 1 1
H H5B -0.3472 0.0468 0.5848 0.096 Uiso calc R 1 1
H H5C -0.4096 -0.0146 0.6582 0.096 Uiso calc R 1 1
C C6 0.1228(2) -0.13630(15) 0.61579(13) 0.0488(5) Uani d . 1 1
C C7 0.3381(3) -0.2173(2) 0.6299(2) 0.1044(10) Uani d . 1 1
H H7A 0.3031 -0.2878 0.6288 0.157 Uiso calc R 1 1
H H7B 0.4230 -0.2146 0.6654 0.157 Uiso calc R 1 1
H H7C 0.3531 -0.1961 0.5730 0.157 Uiso calc R 1 1
C C8 -0.30396(19) -0.03885(14) 0.84650(11) 0.0446(5) Uani d . 1 1
H H8 -0.2595 0.0255 0.8446 0.053 Uiso calc R 1 1
C C9 -0.3969(2) -0.05603(16) 0.90536(12) 0.0519(5) Uani d . 1 1
H H9 -0.4152 -0.0026 0.9429 0.062 Uiso calc R 1 1
C C10 -0.4627(2) -0.15059(17) 0.90921(13) 0.0588(6) Uani d . 1 1
H H10 -0.5229 -0.1614 0.9504 0.071 Uiso calc R 1 1
C C11 -0.4404(2) -0.23012(16) 0.85248(14) 0.0596(6) Uani d . 1 1
H H11 -0.4859 -0.2941 0.8540 0.071 Uiso calc R 1 1
C C12 -0.34875(19) -0.21128(13) 0.79372(12) 0.0425(4) Uani d . 1 1
C C13 -0.27769(17) -0.11765(12) 0.79085(10) 0.0348(4) Uani d . 1 1
C C14 -0.23636(18) -0.22843(13) 0.67501(11) 0.0388(4) Uani d . 1 1
C C15 0.04532(19) -0.32158(13) 0.73222(12) 0.0412(4) Uani d . 1 1
H H15 0.0074 -0.3327 0.6766 0.049 Uiso calc R 1 1
C C16 0.1163(2) -0.40147(14) 0.77744(13) 0.0497(5) Uani d . 1 1
H H16 0.1263 -0.4664 0.7516 0.060 Uiso calc R 1 1
C C17 0.1718(2) -0.38606(15) 0.85940(13) 0.0531(5) Uani d . 1 1
H H17 0.2176 -0.4411 0.8887 0.064 Uiso calc R 1 1
C C18 0.1611(2) -0.29021(15) 0.89939(13) 0.0509(5) Uani d . 1 1
H H18 0.1992 -0.2793 0.9550 0.061 Uiso calc R 1 1
C C19 0.09178(18) -0.21159(13) 0.85362(11) 0.0381(4) Uani d . 1 1
C C20 0.03200(17) -0.22564(12) 0.77117(10) 0.0330(4) Uani d . 1 1
C C21 0.00958(17) -0.04954(13) 0.81677(11) 0.0353(4) Uani d . 1 1
C C22 0.1426(3) -0.06320(19) 0.95731(14) 0.0729(7) Uani d . 1 1
H H22A 0.1281 0.0114 0.9576 0.109 Uiso calc R 1 1
H H22B 0.2389 -0.0775 0.9601 0.109 Uiso calc R 1 1
H H22C 0.1056 -0.0941 1.0057 0.109 Uiso calc R 1 1
N N1 -0.20775(16) -0.03125(11) 0.66017(9) 0.0420(4) Uani d . 1 1
N N2 -0.31930(16) -0.27579(12) 0.72636(10) 0.0502(4) Uani d . 1 1
H H2A -0.3505 -0.3386 0.7185 0.060 Uiso calc R 1 1
N N3 0.07510(16) -0.10775(11) 0.87955(9) 0.0424(4) Uani d . 1 1
O O1 0.1005(2) -0.17271(15) 0.54647(10) 0.0875(6) Uani d . 1 1
O O2 0.24061(15) -0.14729(11) 0.66334(10) 0.0639(4) Uani d . 1 1
O O3 -0.20458(14) -0.26255(10) 0.60748(8) 0.0524(4) Uani d . 1 1
O O4 -0.00852(13) 0.04480(9) 0.82033(8) 0.0467(3) Uani d . 1 1

loop_
_atom_site_aniso_label
_atom_site_aniso_U_11
_atom_site_aniso_U_22
_atom_site_aniso_U_33
_atom_site_aniso_U_12
_atom_site_aniso_U_13
_atom_site_aniso_U_23
C1 0.0598(13) 0.0488(11) 0.0373(10) 0.0048(9) 0.0044(9) 0.0115(8)
C2 0.0463(11) 0.0311(9) 0.0376(10) -0.0019(7) 0.0053(8) 0.0030(7)
C3 0.0364(9) 0.0272(8) 0.0316(9) 0.0002(7) -0.0011(7) 0.0005(7)
C4 0.0381(10) 0.0287(8) 0.0322(9) 0.0003(7) -0.0030(7) 0.0000(7)
C5 0.0575(14) 0.0739(15) 0.0581(13) 0.0212(11) -0.0077(11) 0.0133(11)
C6 0.0589(14) 0.0418(10) 0.0472(12) -0.0001(9) 0.0133(10) 0.0041(9)
C7 0.0647(17) 0.100(2) 0.153(3) 0.0295(16) 0.0350(19) 0.003(2)
C8 0.0471(11) 0.0401(10) 0.0467(11) -0.0054(8) 0.0052(9) -0.0079(8)
C9 0.0553(13) 0.0555(12) 0.0463(11) 0.0004(10) 0.0114(10) -0.0108(9)
C10 0.0611(14) 0.0611(13) 0.0573(13) 0.0019(11) 0.0223(11) 0.0040(10)
C11 0.0616(14) 0.0442(11) 0.0761(15) -0.0083(10) 0.0230(12) 0.0033(10)
C12 0.0453(11) 0.0330(9) 0.0490(11) 0.0002(8) 0.0039(9) -0.0017(8)
C13 0.0363(9) 0.0324(8) 0.0347(9) 0.0006(7) -0.0022(7) -0.0002(7)
C14 0.0396(10) 0.0368(9) 0.0377(10) 0.0023(8) -0.0083(8) -0.0044(8)
C15 0.0454(11) 0.0338(9) 0.0438(10) 0.0007(8) 0.0014(8) -0.0018(8)
C16 0.0527(12) 0.0321(9) 0.0648(13) 0.0088(8) 0.0088(10) 0.0004(9)
C17 0.0518(12) 0.0457(11) 0.0610(13) 0.0157(9) 0.0019(10) 0.0157(10)
C18 0.0537(12) 0.0548(12) 0.0426(11) 0.0146(10) -0.0042(9) 0.0074(9)
C19 0.0402(10) 0.0384(9) 0.0354(10) 0.0053(8) 0.0016(8) 0.0014(7)
C20 0.0335(9) 0.0306(8) 0.0345(9) 0.0005(7) 0.0019(7) 0.0016(7)
C21 0.0337(9) 0.0328(9) 0.0387(10) -0.0011(7) -0.0009(8) -0.0043(7)
C22 0.0833(17) 0.0762(15) 0.0525(13) 0.0234(13) -0.0287(12) -0.0264(11)
N1 0.0463(9) 0.0408(8) 0.0379(8) 0.0079(7) -0.0011(7) 0.0096(6)
N2 0.0509(10) 0.0338(8) 0.0666(11) -0.0094(7) 0.0093(8) -0.0138(7)
N3 0.0491(9) 0.0421(8) 0.0334(8) 0.0079(7) -0.0091(7) -0.0070(6)
O1 0.1076(15) 0.1034(14) 0.0525(10) 0.0297(11) 0.0128(9) -0.0193(9)
O2 0.0449(9) 0.0626(9) 0.0854(11) 0.0047(7) 0.0118(8) 0.0021(8)
O3 0.0633(9) 0.0526(8) 0.0396(7) 0.0027(7) -0.0040(6) -0.0150(6)
O4 0.0511(8) 0.0309(7) 0.0558(8) 0.0023(5) -0.0061(6) -0.0089(6)

loop_
_atom_type_symbol
_atom_type_description
_atom_type_scat_dispersion_real
_atom_type_scat_dispersion_imag
_atom_type_scat_source
C C 0.0033 0.0016 'International Tables Vol C Tables 4.2.6.8 and 6.1.1.4'
H H 0.0000 0.0000 'International Tables Vol C Tables 4.2.6.8 and 6.1.1.4'
N N 0.0061 0.0033 'International Tables Vol C Tables 4.2.6.8 and 6.1.1.4'
O O 0.0106 0.0060 'International Tables Vol C Tables 4.2.6.8 and 6.1.1.4'

loop_
_geom_angle_atom_site_label_1
_geom_angle_atom_site_label_2
_geom_angle_atom_site_label_3
_geom_angle
N1 C1 C2 104.04(13)
N1 C1 H1A 110.9
C2 C1 H1A 110.9
N1 C1 H1B 110.9
C2 C1 H1B 110.9
H1A C1 H1B 109.0
C6 C2 C1 113.46(15)
C6 C2 C3 114.81(14)
C1 C2 C3 105.38(14)
C6 C2 H2 107.6
C1 C2 H2 107.6
C3 C2 H2 107.6
C20 C3 C21 101.66(13)
C20 C3 C2 118.00(14)
C21 C3 C2 107.05(13)
C20 C3 C4 116.40(13)
C21 C3 C4 110.38(13)
C2 C3 C4 103.08(13)
N1 C4 C13 113.82(13)
N1 C4 C14 114.33(13)
C13 C4 C14 100.74(13)
N1 C4 C3 102.03(13)
C13 C4 C3 116.81(13)
C14 C4 C3 109.61(13)
N1 C5 H5A 109.5
N1 C5 H5B 109.5
H5A C5 H5B 109.5
N1 C5 H5C 109.5
H5A C5 H5C 109.5
H5B C5 H5C 109.5
O1 C6 O2 123.6(2)
O1 C6 C2 125.3(2)
O2 C6 C2 111.05(17)
O2 C7 H7A 109.5
O2 C7 H7B 109.5
H7A C7 H7B 109.5
O2 C7 H7C 109.5
H7A C7 H7C 109.5
H7B C7 H7C 109.5
C13 C8 C9 119.40(17)
C13 C8 H8 120.3
C9 C8 H8 120.3
C10 C9 C8 120.93(18)
C10 C9 H9 119.5
C8 C9 H9 119.5
C9 C10 C11 120.68(19)
C9 C10 H10 119.7
C11 C10 H10 119.7
C12 C11 C10 117.60(18)
C12 C11 H11 121.2
C10 C11 H11 121.2
C11 C12 C13 122.53(17)
C11 C12 N2 127.46(17)
C13 C12 N2 109.86(16)
C8 C13 C12 118.78(16)
C8 C13 C4 132.01(15)
C12 C13 C4 108.98(14)
O3 C14 N2 125.97(16)
O3 C14 C4 126.24(16)
N2 C14 C4 107.79(14)
C20 C15 C16 118.90(17)
C20 C15 H15 120.6
C16 C15 H15 120.6
C17 C16 C15 121.00(17)
C17 C16 H16 119.5
C15 C16 H16 119.5
C16 C17 C18 121.11(17)
C16 C17 H17 119.4
C18 C17 H17 119.4
C19 C18 C17 117.26(18)
C19 C18 H18 121.4
C17 C18 H18 121.4
C18 C19 C20 122.87(16)
C18 C19 N3 126.89(17)
C20 C19 N3 110.20(14)
C15 C20 C19 118.84(15)
C15 C20 C3 132.68(16)
C19 C20 C3 108.35(14)
O4 C21 N3 124.74(15)
O4 C21 C3 126.93(15)
N3 C21 C3 108.27(13)
N3 C22 H22A 109.5
N3 C22 H22B 109.5
H22A C22 H22B 109.5
N3 C22 H22C 109.5
H22A C22 H22C 109.5
H22B C22 H22C 109.5
C5 N1 C4 115.91(15)
C5 N1 C1 113.71(15)
C4 N1 C1 106.69(13)
C14 N2 C12 112.12(15)
C14 N2 H2A 123.9
C12 N2 H2A 123.9
C21 N3 C19 111.43(14)
C21 N3 C22 123.54(16)
C19 N3 C22 123.99(15)
C6 O2 C7 115.6(2)

loop_
_geom_bond_atom_site_label_1
_geom_bond_atom_site_label_2
_geom_bond_distance
C1 N1 1.455(2)
C1 C2 1.517(3)
C1 H1A 0.9700
C1 H1B 0.9700
C2 C6 1.498(3)
C2 C3 1.572(2)
C2 H2 0.9800
C3 C20 1.512(2)
C3 C21 1.544(2)
C3 C4 1.574(2)
C4 N1 1.454(2)
C4 C13 1.516(2)
C4 C14 1.564(2)
C5 N1 1.454(2)
C5 H5A 0.9600
C5 H5B 0.9600
C5 H5C 0.9600
C6 O1 1.188(2)
C6 O2 1.325(2)
C7 O2 1.444(3)
C7 H7A 0.9600
C7 H7B 0.9600
C7 H7C 0.9600
C8 C13 1.372(2)
C8 C9 1.380(3)
C8 H8 0.9300
C9 C10 1.369(3)
C9 H9 0.9300
C10 C11 1.381(3)
C10 H10 0.9300
C11 C12 1.373(3)
C11 H11 0.9300
C12 C13 1.383(2)
C12 N2 1.394(2)
C14 O3 1.217(2)
C14 N2 1.345(2)
C15 C20 1.378(2)
C15 C16 1.390(2)
C15 H15 0.9300
C16 C17 1.368(3)
C16 H16 0.9300
C17 C18 1.381(3)
C17 H17 0.9300
C18 C19 1.375(2)
C18 H18 0.9300
C19 C20 1.386(2)
C19 N3 1.397(2)
C21 O4 1.2151(19)
C21 N3 1.349(2)
C22 N3 1.452(2)
C22 H22A 0.9600
C22 H22B 0.9600
C22 H22C 0.9600
N2 H2A 0.8600

loop_
_geom_hbond_atom_site_label_D
_geom_hbond_atom_site_label_H
_geom_hbond_atom_site_label_A
_geom_hbond_site_symmetry_A
_geom_hbond_distance_DH
_geom_hbond_distance_HA
_geom_hbond_distance_DA
_geom_hbond_angle_DHA
N2 H2A O4 2_446 0.86 2.08 2.8935(19) 157.3

loop_
_geom_torsion_atom_site_label_1
_geom_torsion_atom_site_label_2
_geom_torsion_atom_site_label_3
_geom_torsion_atom_site_label_4
_geom_torsion
N1 C1 C2 C6 148.17(15)
N1 C1 C2 C3 21.75(17)
C6 C2 C3 C20 7.8(2)
C1 C2 C3 C20 133.43(15)
C6 C2 C3 C21 121.57(16)
C1 C2 C3 C21 -112.84(15)
C6 C2 C3 C4 -122.00(16)
C1 C2 C3 C4 3.59(16)
C20 C3 C4 N1 -158.29(13)
C21 C3 C4 N1 86.55(14)
C2 C3 C4 N1 -27.49(15)
C20 C3 C4 C13 76.93(18)
C21 C3 C4 C13 -38.23(18)
C2 C3 C4 C13 -152.27(13)
C20 C3 C4 C14 -36.75(19)
C21 C3 C4 C14 -151.91(13)
C2 C3 C4 C14 94.05(14)
C1 C2 C6 O1 -8.8(3)
C3 C2 C6 O1 112.5(2)
C1 C2 C6 O2 169.32(15)
C3 C2 C6 O2 -69.4(2)
C13 C8 C9 C10 0.3(3)
C8 C9 C10 C11 -2.0(3)
C9 C10 C11 C12 1.2(3)
C10 C11 C12 C13 1.2(3)
C10 C11 C12 N2 -174.0(2)
C9 C8 C13 C12 2.0(3)
C9 C8 C13 C4 175.81(18)
C11 C12 C13 C8 -2.8(3)
N2 C12 C13 C8 173.15(16)
C11 C12 C13 C4 -177.96(18)
N2 C12 C13 C4 -2.0(2)
N1 C4 C13 C8 -46.1(3)
C14 C4 C13 C8 -168.94(19)
C3 C4 C13 C8 72.5(2)
N1 C4 C13 C12 128.17(16)
C14 C4 C13 C12 5.34(17)
C3 C4 C13 C12 -113.25(16)
N1 C4 C14 O3 49.8(2)
C13 C4 C14 O3 172.23(17)
C3 C4 C14 O3 -64.1(2)
N1 C4 C14 N2 -129.55(15)
C13 C4 C14 N2 -7.07(17)
C3 C4 C14 N2 116.63(15)
C20 C15 C16 C17 0.3(3)
C15 C16 C17 C18 -1.1(3)
C16 C17 C18 C19 0.4(3)
C17 C18 C19 C20 1.0(3)
C17 C18 C19 N3 -176.25(18)
C16 C15 C20 C19 1.0(3)
C16 C15 C20 C3 176.17(17)
C18 C19 C20 C15 -1.7(3)
N3 C19 C20 C15 175.92(15)
C18 C19 C20 C3 -177.98(17)
N3 C19 C20 C3 -0.31(19)
C21 C3 C20 C15 -173.52(18)
C2 C3 C20 C15 -56.9(3)
C4 C3 C20 C15 66.5(2)
C21 C3 C20 C19 2.00(17)
C2 C3 C20 C19 118.66(16)
C4 C3 C20 C19 -117.97(15)
C20 C3 C21 O4 174.00(17)
C2 C3 C21 O4 49.6(2)
C4 C3 C21 O4 -61.9(2)
C20 C3 C21 N3 -3.08(17)
C2 C3 C21 N3 -127.46(15)
C4 C3 C21 N3 121.04(15)
C13 C4 N1 C5 -62.0(2)
C14 C4 N1 C5 53.0(2)
C3 C4 N1 C5 171.25(15)
C13 C4 N1 C1 170.24(14)
C14 C4 N1 C1 -74.73(18)
C3 C4 N1 C1 43.49(16)
C2 C1 N1 C5 -170.83(16)
C2 C1 N1 C4 -41.80(18)
O3 C14 N2 C12 -172.78(17)
C4 C14 N2 C12 6.5(2)
C11 C12 N2 C14 172.67(19)
C13 C12 N2 C14 -3.0(2)
O4 C21 N3 C19 -174.02(17)
C3 C21 N3 C19 3.14(19)
O4 C21 N3 C22 -5.3(3)
C3 C21 N3 C22 171.91(18)
C18 C19 N3 C21 175.70(18)
C20 C19 N3 C21 -1.8(2)
C18 C19 N3 C22 7.0(3)
C20 C19 N3 C22 -170.56(19)
O1 C6 O2 C7 -6.8(3)
C2 C6 O2 C7 175.05(19)
